data_4336150
loop_
_publ_author_name
'Chunying Tang'
'Fang Wang'
'Wenqing Jiang'
'Yong Zhang'
'Dingxian Jia'

_publ_contact_author_address
;Soochow University
      College of Chemistry, Chemical Engineering and Materials Science
      P.O. Box 174, Renai Road 199, Suzhou 215123
      P.R.China.
;
_publ_contact_author_email jiadingxian@suda.edu.cn
_publ_contact_author_fax 86-512-65880089
_publ_contact_author_name 'Dr. Dingxian Jia'
_publ_contact_author_phone 86-512-65880089
_publ_section_title
;
 Clusters [Co(As3S3)2]2-, [Ni(As3S3)2]2-, and [{Co(en)}6(\m3-S)4(AsS3)4]2-
 with Co-As or Ni-As Bonds: Solvothermal Syntheses and Characterizations
 of Thioarsenates Containing Transition-Metal Complexes
;
_journal_name_full 'Inorganic Chemistry'
_journal_page_first 10860
_journal_page_last 10868
_journal_paper_doi 10.1021/ic4007982
_journal_volume 52
_journal_year 2013
_chemical_formula_moiety 'C12 H48 As4 Co6 N12 S16, 2(C2 H9 N2)'
_chemical_formula_sum 'C16 H66 As4 Co6 N16 S16'
_chemical_formula_weight 1649.07
_chemical_name_systematic
; 
 ? 
;
_space_group_IT_number 88
_symmetry_cell_setting tetragonal
_symmetry_Int_Tables_number 88
_symmetry_space_group_name_Hall '-I 4ad'
_symmetry_space_group_name_H-M 'I 41/a :2'
_atom_sites_solution_hydrogens geom
_atom_sites_solution_primary direct
_atom_sites_solution_secondary difmap
_audit_creation_method SHELXL-97
_cell_angle_alpha 90.00
_cell_angle_beta 90.00
_cell_angle_gamma 90.00
_cell_formula_units_Z 4
_cell_length_a 13.065(2)
_cell_length_b 13.065(2)
_cell_length_c 32.007(5)
_cell_measurement_reflns_used 5920
_cell_measurement_temperature 223(2)
_cell_measurement_theta_max 25.35
_cell_measurement_theta_min 3.1
_cell_volume 5463.4(15)
_computing_cell_refinement CrystalClear
_computing_data_collection CrystalClear
_computing_data_reduction CrystalStructure
_computing_structure_refinement 'SHELXL-97 (Sheldrick, 1997)'
_computing_structure_solution 'SHELXS-97 (Sheldrick, 1990)'
_diffrn_ambient_temperature 223(2)
_diffrn_detector_area_resol_mean 14.63
_diffrn_measured_fraction_theta_full 0.998
_diffrn_measured_fraction_theta_max 0.998
_diffrn_measurement_device_type 'Rigaku Saturn'
_diffrn_measurement_method \w
_diffrn_radiation_monochromator graphite
_diffrn_radiation_source 'fine-focus sealed tube'
_diffrn_radiation_type MoK\a
_diffrn_radiation_wavelength 0.71073
_diffrn_reflns_av_R_equivalents 0.0380
_diffrn_reflns_av_sigmaI/netI 0.0402
_diffrn_reflns_limit_h_max 12
_diffrn_reflns_limit_h_min -15
_diffrn_reflns_limit_k_max 15
_diffrn_reflns_limit_k_min -13
_diffrn_reflns_limit_l_max 38
_diffrn_reflns_limit_l_min -34
_diffrn_reflns_number 8544
_diffrn_reflns_theta_full 25.35
_diffrn_reflns_theta_max 25.35
_diffrn_reflns_theta_min 3.12
_exptl_absorpt_coefficient_mu 4.832
_exptl_absorpt_correction_T_max 0.4767
_exptl_absorpt_correction_T_min 0.1962
_exptl_absorpt_correction_type multi-scan
_exptl_absorpt_process_details 'Jacobson, R. (1998) Private communication'
_exptl_crystal_colour black
_exptl_crystal_density_diffrn 2.005
_exptl_crystal_description block
_exptl_crystal_F_000 3296
_exptl_crystal_size_max 0.50
_exptl_crystal_size_mid 0.20
_exptl_crystal_size_min 0.18
_refine_diff_density_max 1.105
_refine_diff_density_min -0.749
_refine_diff_density_rms 0.155
_refine_ls_extinction_method none
_refine_ls_goodness_of_fit_ref 1.117
_refine_ls_hydrogen_treatment constr
_refine_ls_matrix_type full
_refine_ls_number_parameters 126
_refine_ls_number_reflns 2500
_refine_ls_number_restraints 10
_refine_ls_restrained_S_all 1.120
_refine_ls_R_factor_all 0.0585
_refine_ls_R_factor_gt 0.0451
_refine_ls_shift/su_max 0.001
_refine_ls_shift/su_mean 0.000
_refine_ls_structure_factor_coef Fsqd
_refine_ls_weighting_details 'calc w=1/[\s^2^(Fo^2^)+(0.0745P)^2^+65.6282P] where P=(Fo^2^+2Fc^2^)/3'
_refine_ls_weighting_scheme calc
_refine_ls_wR_factor_gt 0.1322
_refine_ls_wR_factor_ref 0.1406
_reflns_number_gt 2108
_reflns_number_total 2500
_reflns_threshold_expression >2sigma(I)
_cod_data_source_file ic4007982_si_002_4.cif
_cod_data_source_block compound_3
_cod_original_cell_volume 5463.2(13)
_cod_original_sg_symbol_H-M 'I 41/a'
_cod_database_code 4336150

loop_
_symmetry_equiv_pos_as_xyz
'x, y, z'
'-y+3/4, x+1/4, z+1/4'
'-x+1/2, -y, z+1/2'
'y+3/4, -x+3/4, z+3/4'
'x+1/2, y+1/2, z+1/2'
'-y+5/4, x+3/4, z+3/4'
'-x+1, -y+1/2, z+1'
'y+5/4, -x+5/4, z+5/4'
'-x, -y, -z'
'y-3/4, -x-1/4, -z-1/4'
'x-1/2, y, -z-1/2'
'-y-3/4, x-3/4, -z-3/4'
'-x+1/2, -y+1/2, -z+1/2'
'y-1/4, -x+1/4, -z+1/4'
'x, y+1/2, -z'
'-y-1/4, x-1/4, -z-1/4'

loop_
_atom_site_label
_atom_site_type_symbol
_atom_site_fract_x
_atom_site_fract_y
_atom_site_fract_z
_atom_site_U_iso_or_equiv
_atom_site_adp_type
_atom_site_occupancy
_atom_site_symmetry_multiplicity
_atom_site_calc_flag
_atom_site_refinement_flags
As1 As 0.62868(7) 0.47904(7) 0.82874(3) 0.0427(3) Uani 1 1 d .
S1 S 0.47668(17) 0.42275(16) 0.80373(6) 0.0391(5) Uani 1 1 d .
S2 S 0.7400(2) 0.4668(2) 0.77862(7) 0.0577(7) Uani 1 1 d .
S3 S 0.6033(2) 0.63749(19) 0.84343(8) 0.0634(7) Uani 1 1 d .
S4 S 0.36451(17) 0.25227(16) 0.84188(6) 0.0382(5) Uani 1 1 d .
Co1 Co 0.37577(9) 0.41147(9) 0.86340(3) 0.0383(3) Uani 1 1 d .
Co2 Co 0.5000 0.2500 0.79844(4) 0.0344(4) Uani 1 2 d S
N1 N 0.2502(6) 0.4504(6) 0.8291(2) 0.054(2) Uani 1 1 d D
N2 N 0.3762(6) 0.5623(6) 0.8781(2) 0.0512(19) Uani 1 1 d D
N3 N 0.3974(6) 0.2390(5) 0.75053(19) 0.0486(16) Uani 1 1 d .
H3A H 0.3520 0.1878 0.7558 0.050 Uiso 1 1 calc R
H3B H 0.3619 0.2986 0.7480 0.050 Uiso 1 1 calc R
C1A C 0.259(2) 0.5643(13) 0.8268(11) 0.061(6) Uani 0.50 1 d PD
C1B C 0.215(2) 0.5583(14) 0.8298(13) 0.062(6) Uani 0.50 1 d PD
C2A C 0.280(3) 0.619(3) 0.8675(10) 0.058(6) Uani 0.50 1 d PD
C2B C 0.295(3) 0.614(3) 0.8544(11) 0.063(6) Uani 0.50 1 d PD
C3 C 0.4534(8) 0.2173(8) 0.7112(2) 0.064(2) Uani 1 1 d .
H3C H 0.4103 0.2334 0.6870 0.064 Uiso 1 1 calc R
H3D H 0.4725 0.1448 0.7098 0.064 Uiso 1 1 calc R
N4 N 0.0000 0.7500 0.7429(12) 0.094(10) Uiso 1 2 d SD
C4 C 0.038(3) 0.842(3) 0.7643(17) 0.094(10) Uiso 0.50 1 d PD
C5 C 0.104(4) 0.808(5) 0.7999(12) 0.094(10) Uiso 0.50 1 d PD
N5 N 0.183(3) 0.786(4) 0.7678(15) 0.094(10) Uiso 0.50 1 d PD

loop_
_atom_site_aniso_label
_atom_site_aniso_U_11
_atom_site_aniso_U_22
_atom_site_aniso_U_33
_atom_site_aniso_U_23
_atom_site_aniso_U_13
_atom_site_aniso_U_12
As1 0.0574(6) 0.0428(5) 0.0280(5) -0.0027(4) 0.0025(4) -0.0077(4)
S1 0.0546(13) 0.0383(11) 0.0245(9) 0.0018(8) -0.0046(9) -0.0020(9)
S2 0.0761(18) 0.0615(16) 0.0355(12) -0.0004(11) 0.0145(11) -0.0201(13)
S3 0.095(2) 0.0402(13) 0.0545(15) -0.0062(11) 0.0045(14) -0.0112(12)
S4 0.0539(13) 0.0373(11) 0.0234(9) 0.0022(8) 0.0056(9) -0.0014(9)
Co1 0.0489(7) 0.0433(7) 0.0227(6) -0.0016(5) -0.0047(5) 0.0034(5)
Co2 0.0505(9) 0.0363(8) 0.0164(7) 0.000 0.000 -0.0039(6)
N1 0.068(5) 0.052(5) 0.041(4) -0.005(4) -0.017(4) 0.015(4)
N2 0.070(5) 0.041(4) 0.043(4) -0.001(3) -0.005(4) 0.006(4)
N3 0.054(4) 0.045(4) 0.046(3) 0.002(3) -0.006(3) -0.007(3)
C1A 0.062(11) 0.068(6) 0.064(12) -0.012(7) -0.011(12) 0.008(6)
C1B 0.068(11) 0.065(6) 0.066(12) -0.022(7) -0.021(12) 0.011(6)
C2A 0.071(11) 0.062(6) 0.054(12) -0.021(7) -0.014(12) 0.010(6)
C2B 0.072(11) 0.067(6) 0.061(12) -0.002(7) -0.026(12) 0.009(6)
C3 0.074(7) 0.059(6) 0.068(4) -0.007(4) -0.006(4) -0.002(5)

loop_
_atom_type_symbol
_atom_type_description
_atom_type_scat_dispersion_real
_atom_type_scat_dispersion_imag
_atom_type_scat_source
H H 0.0000 0.0000 'International Tables Vol C Tables 4.2.6.8 and 6.1.1.4'
N N 0.0061 0.0033 'International Tables Vol C Tables 4.2.6.8 and 6.1.1.4'
C C 0.0033 0.0016 'International Tables Vol C Tables 4.2.6.8 and 6.1.1.4'
S S 0.1246 0.1234 'International Tables Vol C Tables 4.2.6.8 and 6.1.1.4'
Co Co 0.3494 0.9721 'International Tables Vol C Tables 4.2.6.8 and 6.1.1.4'
As As 0.0499 2.0058 'International Tables Vol C Tables 4.2.6.8 and 6.1.1.4'

loop_
_geom_angle_atom_site_label_1
_geom_angle_atom_site_label_2
_geom_angle_atom_site_label_3
_geom_angle
_geom_angle_site_symmetry_1
_geom_angle_site_symmetry_3
S3 As1 S2 109.63(11) . .
S3 As1 S1 104.78(11) . .
S2 As1 S1 107.59(9) . .
S3 As1 Co1 114.74(9) . 10_667
S2 As1 Co1 114.75(9) . 10_667
S1 As1 Co1 104.48(7) . 10_667
As1 S1 Co2 103.31(9) . .
As1 S1 Co1 103.14(8) . .
Co2 S1 Co1 94.24(8) . .
Co1 S4 Co1 120.98(9) . 16_657
Co1 S4 Co2 98.84(9) . .
Co1 S4 Co2 120.68(10) 16_657 .
N2 Co1 N1 83.4(3) . .
N2 Co1 S4 173.9(2) . .
N1 Co1 S4 90.8(2) . .
N2 Co1 S4 89.8(2) . 10_667
N1 Co1 S4 171.0(2) . 10_667
S4 Co1 S4 96.19(12) . 10_667
N2 Co1 S1 97.3(2) . .
N1 Co1 S1 89.9(2) . .
S4 Co1 S1 80.81(8) . .
S4 Co1 S1 96.75(9) 10_667 .
N2 Co1 As1 89.8(2) . 16_657
N1 Co1 As1 90.0(2) . 16_657
S4 Co1 As1 92.04(7) . 16_657
S4 Co1 As1 84.10(6) 10_667 16_657
S1 Co1 As1 172.86(8) . 16_657
N3 Co2 N3 82.6(4) . 7_554
N3 Co2 S4 168.3(2) . 7_554
N3 Co2 S4 87.1(2) 7_554 7_554
N3 Co2 S4 87.1(2) . .
N3 Co2 S4 168.3(2) 7_554 .
S4 Co2 S4 103.71(12) 7_554 .
N3 Co2 S1 92.2(2) . .
N3 Co2 S1 94.2(2) 7_554 .
S4 Co2 S1 94.14(8) 7_554 .
S4 Co2 S1 80.58(8) . .
N3 Co2 S1 94.2(2) . 7_554
N3 Co2 S1 92.2(2) 7_554 7_554
S4 Co2 S1 80.58(8) 7_554 7_554
S4 Co2 S1 94.14(8) . 7_554
S1 Co2 S1 171.50(12) . 7_554
C1B N1 C1A 22.8(17) . .
C1B N1 Co1 118.8(11) . .
C1A N1 Co1 102.6(11) . .
C2B N2 C2A 18(2) . .
C2B N2 Co1 108.9(14) . .
C2A N2 Co1 115.2(16) . .
C3 N3 Co2 109.1(6) . .
C3 N3 H3A 109.9 . .
Co2 N3 H3A 109.9 . .
C3 N3 H3B 109.9 . .
Co2 N3 H3B 109.9 . .
H3A N3 H3B 108.3 . .
N1 C1A C2A 116(3) . .
N1 C1B C2B 104.4(19) . .
N2 C2A C1A 97.0(17) . .
N2 C2B C1B 124(3) . .
N3 C3 C3 107.1(6) . 7_554
N3 C3 H3C 110.3 . .
C3 C3 H3C 110.3 7_554 .
N3 C3 H3D 110.3 . .
C3 C3 H3D 110.3 7_554 .
H3C C3 H3D 108.5 . .
C4 N4 C4 124(6) 7_464 .
N4 C4 C5 108(4) . .
N5 C5 C4 85.9(14) . .

loop_
_geom_bond_atom_site_label_1
_geom_bond_atom_site_label_2
_geom_bond_distance
_geom_bond_site_symmetry_2
As1 S3 2.149(3) .
As1 S2 2.171(3) .
As1 S1 2.264(2) .
As1 Co1 2.3425(14) 10_667
S1 Co2 2.284(2) .
S1 Co1 2.326(2) .
S4 Co1 2.196(2) .
S4 Co1 2.213(2) 16_657
S4 Co2 2.251(2) .
Co1 N2 2.025(8) .
Co1 N1 2.037(7) .
Co1 S4 2.213(2) 10_667
Co1 As1 2.3425(14) 16_657
Co2 N3 2.042(7) .
Co2 N3 2.042(7) 7_554
Co2 S4 2.251(2) 7_554
Co2 S1 2.284(2) 7_554
N1 C1B 1.486(17) .
N1 C1A 1.494(17) .
N2 C2B 1.471(17) .
N2 C2A 1.492(18) .
N3 C3 1.485(11) .
N3 H3A 0.9100 .
N3 H3B 0.9100 .
C1A C2A 1.512(19) .
C1B C2B 1.497(19) .
C3 C3 1.487(19) 7_554
C3 H3C 0.9800 .
C3 H3D 0.9800 .
N4 C4 1.47(2) 7_464
N4 C4 1.47(2) .
C4 C5 1.49(2) .
C5 N5 1.48(2) .

loop_
_geom_hbond_atom_site_label_D
_geom_hbond_atom_site_label_H
_geom_hbond_atom_site_label_A
_geom_hbond_distance_DH
_geom_hbond_distance_HA
_geom_hbond_distance_DA
_geom_hbond_angle_DHA
_geom_hbond_site_symmetry_A
N3 H3A S2 0.91 2.46 3.355(7) 167.7 7_554
N3 H3B S2 0.91 2.85 3.737(8) 166.6 11_557

loop_
_geom_torsion_atom_site_label_1
_geom_torsion_atom_site_label_2
_geom_torsion_atom_site_label_3
_geom_torsion_atom_site_label_4
_geom_torsion
_geom_torsion_site_symmetry_1
_geom_torsion_site_symmetry_4
S3 As1 S1 Co2 -171.37(10) . .
S2 As1 S1 Co2 72.01(11) . .
Co1 As1 S1 Co2 -50.36(9) 10_667 .
S3 As1 S1 Co1 -73.71(11) . .
S2 As1 S1 Co1 169.67(10) . .
Co1 As1 S1 Co1 47.29(9) 10_667 .
Co1 S4 Co1 N2 -135(2) 16_657 .
Co2 S4 Co1 N2 91(2) . .
Co1 S4 Co1 N1 -118.1(3) 16_657 .
Co2 S4 Co1 N1 107.8(2) . .
Co1 S4 Co1 S4 56.21(12) 16_657 10_667
Co2 S4 Co1 S4 -77.87(8) . 10_667
Co1 S4 Co1 S1 152.08(13) 16_657 .
Co2 S4 Co1 S1 18.00(8) . .
Co1 S4 Co1 As1 -28.07(12) 16_657 16_657
Co2 S4 Co1 As1 -162.16(7) . 16_657
As1 S1 Co1 N2 63.6(2) . .
Co2 S1 Co1 N2 168.3(2) . .
As1 S1 Co1 N1 146.9(2) . .
Co2 S1 Co1 N1 -108.4(2) . .
As1 S1 Co1 S4 -122.30(10) . .
Co2 S1 Co1 S4 -17.57(8) . .
As1 S1 Co1 S4 -27.09(10) . 10_667
Co2 S1 Co1 S4 77.64(9) . 10_667
As1 S1 Co1 As1 -123.5(6) . 16_657
Co2 S1 Co1 As1 -18.8(6) . 16_657
Co1 S4 Co2 N3 -111.0(2) . .
Co1 S4 Co2 N3 114.7(2) 16_657 .
Co1 S4 Co2 N3 -82.7(10) . 7_554
Co1 S4 Co2 N3 143.1(10) 16_657 7_554
Co1 S4 Co2 S4 73.64(7) . 7_554
Co1 S4 Co2 S4 -60.63(9) 16_657 7_554
Co1 S4 Co2 S1 -18.35(8) . .
Co1 S4 Co2 S1 -152.62(12) 16_657 .
Co1 S4 Co2 S1 154.94(9) . 7_554
Co1 S4 Co2 S1 20.67(12) 16_657 7_554
As1 S1 Co2 N3 -151.6(2) . .
Co1 S1 Co2 N3 103.8(2) . .
As1 S1 Co2 N3 -68.9(2) . 7_554
Co1 S1 Co2 N3 -173.4(2) . 7_554
As1 S1 Co2 S4 18.49(9) . 7_554
Co1 S1 Co2 S4 -86.10(9) . 7_554
As1 S1 Co2 S4 121.72(9) . .
Co1 S1 Co2 S4 17.13(8) . .
As1 S1 Co2 S1 69.71(6) . 7_554
Co1 S1 Co2 S1 -34.88(6) . 7_554
N2 Co1 N1 C1B -1.2(19) . .
S4 Co1 N1 C1B -179.4(19) . .
S4 Co1 N1 C1B 40(3) 10_667 .
S1 Co1 N1 C1B -98.6(19) . .
As1 Co1 N1 C1B 88.5(19) 16_657 .
N2 Co1 N1 C1A 15.9(15) . .
S4 Co1 N1 C1A -162.3(15) . .
S4 Co1 N1 C1A 57(2) 10_667 .
S1 Co1 N1 C1A -81.5(15) . .
As1 Co1 N1 C1A 105.7(15) 16_657 .
N1 Co1 N2 C2B -4(2) . .
S4 Co1 N2 C2B 13(3) . .
S4 Co1 N2 C2B -178(2) 10_667 .
S1 Co1 N2 C2B 85(2) . .
As1 Co1 N2 C2B -94(2) 16_657 .
N1 Co1 N2 C2A 14.1(18) . .
S4 Co1 N2 C2A 31(3) . .
S4 Co1 N2 C2A -160.1(18) 10_667 .
S1 Co1 N2 C2A 103.1(18) . .
As1 Co1 N2 C2A -76.0(18) 16_657 .
N3 Co2 N3 C3 14.9(4) 7_554 .
S4 Co2 N3 C3 -13.8(14) 7_554 .
S4 Co2 N3 C3 -170.7(6) . .
S1 Co2 N3 C3 108.8(6) . .
S1 Co2 N3 C3 -76.8(6) 7_554 .
C1B N1 C1A C2A 91(8) . .
Co1 N1 C1A C2A -47(3) . .
C1A N1 C1B C2B -42(5) . .
Co1 N1 C1B C2B 6(4) . .
C2B N2 C2A C1A 35(8) . .
Co1 N2 C2A C1A -38(3) . .
N1 C1A C2A N2 56(4) . .
C2A N2 C2B C1B -104(13) . .
Co1 N2 C2B C1B 10(5) . .
N1 C1B C2B N2 -10(5) . .
Co2 N3 C3 C3 -41.7(11) . 7_554
C4 N4 C4 C5 43(3) 7_464 .
N4 C4 C5 N5 76(5) . .
